data_1569516
loop_
_publ_author_name
'Deziel, Anthony P.'
'Gahlawat, Sahil'
'Hazari, Nilay'
'Hopmann, Kathrin H.'
'Mercado, Brandon Q.'

_publ_section_title
;
 Comparative study of CO<sub>2</sub> insertion into pincer supported
 palladium alkyl and aryl complexes.
;
_journal_issue 30
_journal_name_full 'Chemical science'
_journal_page_first 8164
_journal_page_last 8179
_journal_paper_doi 10.1039/d3sc01459b
_journal_volume 14
_journal_year 2023
_chemical_formula_moiety 'C54 H98 B2 N4 P4 Pd2, 4(C6 H6)'
_chemical_formula_sum 'C78 H122 B2 N4 P4 Pd2'
_chemical_formula_weight 1474.09
_space_group_crystal_system triclinic
_space_group_IT_number 2
_space_group_name_Hall '-P 1'
_space_group_name_H-M_alt 'P -1'
_atom_sites_solution_hydrogens geom
_atom_sites_solution_primary SHELXT
_atom_sites_solution_secondary difmap
_audit_creation_date 2023-05-23
_audit_creation_method
;
Olex2 1.5
(compiled 2023.03.06 svn.rbb2c1857 for OlexSys, GUI svn.r6748)
;
_audit_update_record
;
2023-05-23 deposited with the CCDC.	2023-07-03 downloaded from the CCDC.
;
_cell_angle_alpha 85.337(2)
_cell_angle_beta 79.407(3)
_cell_angle_gamma 89.959(2)
_cell_formula_units_Z 1
_cell_length_a 9.9648(3)
_cell_length_b 13.3134(4)
_cell_length_c 14.9073(4)
_cell_measurement_reflns_used 16009
_cell_measurement_temperature 100.00(10)
_cell_measurement_theta_max 74.5810
_cell_measurement_theta_min 3.1030
_cell_volume 1937.34(10)
_computing_cell_refinement 'CrysAlisPro 1.171.42.90a (Rigaku OD, 2023)'
_computing_data_collection 'CrysAlisPro 1.171.42.90a (Rigaku OD, 2023)'
_computing_data_reduction 'CrysAlisPro 1.171.42.90a (Rigaku OD, 2023)'
_computing_molecular_graphics 'Olex2 1.5 (Dolomanov et al., 2009)'
_computing_publication_material 'Olex2 1.5 (Dolomanov et al., 2009)'
_computing_structure_refinement 'SHELXL 2014/7 (Sheldrick, 2015)'
_computing_structure_solution 'SHELXT  (Sheldrick, 2015)'
_diffrn_ambient_environment N~2~
_diffrn_ambient_temperature 100.00(10)
_diffrn_detector 'Hybrid Pixel Array Detector'
_diffrn_detector_area_resol_mean 10.0000
_diffrn_detector_type 'HyPix-Arc 100'
_diffrn_measured_fraction_theta_full 0.995
_diffrn_measured_fraction_theta_max 0.988
_diffrn_measurement_details
;
List of Runs (angles in degrees, time in seconds):

  # Type    Start    End  Width  t~exp~   \w     \q     \k     \f   Frames
#--------------------------------------------------------------------------
  1  \w     88.00 118.00   0.50    0.54    --  110.65  61.00 150.00   60
  2  \w    101.00 165.00   0.50    0.54    --  110.65  61.00  90.00  128
  3  \w     98.00 177.00   0.50    0.54    --  110.65  30.00  60.00  158
  4  \w     34.00  92.00   0.50    0.54    --  110.65   0.00 -90.00  116
  5  \w     96.00 133.00   0.50    0.54    --  110.65   0.00 -90.00   74
  6  \w    146.00 172.00   0.50    0.54    --  110.65   0.00 -90.00   52
  7  \w     91.00 134.00   0.50    0.54    --  110.65  45.00   0.00   86
  8  \w    106.00 136.00   0.50    0.54    --  110.65  96.00 100.00   60
  9  \w     34.00  74.00   0.50    0.54    --  110.65 -61.00 150.00   80
 10  \w     34.00  72.00   0.50    0.54    --  110.65 -61.00   0.00   76
 11  \w     36.00  63.00   0.50    0.54    --  110.65 -61.00-150.00   54
 12  \w     41.00  68.00   0.50    0.54    --  110.65 -77.00-150.00   54
 13  \w     67.00 105.00   0.50    0.54    --  110.65 -95.00-150.00   76
 14  \w     37.00  67.00   0.50    0.54    --  110.65-125.00-120.00   60
 15  \w     40.00 110.00   0.50    0.54    --  110.65-125.00 -60.00  140
 16  \w     42.00 105.00   0.50    0.54    --  110.65-125.00 -30.00  126
 17  \w     51.00  76.00   0.50    0.54    --  113.75-107.00  78.14   50
 18  \w     80.00 108.00   0.50    0.54    --  113.75-107.00  78.14   56
 19  \w     82.00 107.00   0.50    0.54    --  113.75-105.00 139.78   50
 20  \w     44.00  69.00   0.50    0.54    --  113.75-105.00 139.78   50
 21  \w     39.00 105.00   0.50    0.54    --  110.65 -95.00 150.00  132
 22  \w      6.00  33.00   0.50    0.14    --   46.49 -96.00  -8.00   54
 23  \w     47.00  72.00   0.50    0.54    --  110.65 -96.00  -8.00   50
 24  \w     38.00 105.00   0.50    0.54    --  110.65 -95.00 -30.00  134
 25  \w     79.00 106.00   0.50    0.54    --  113.75 -95.00   7.35   54
 26  \w     48.00  73.00   0.50    0.54    --  113.75 -95.00   7.35   50
 27  \w     37.00 102.00   0.50    0.54    --  110.65 -95.00  90.00  130
 28  \w    -19.00  35.00   0.50    0.14    --  -47.24  19.00-150.00  108
 29  \w    -48.00  -7.00   0.50    0.54    --  -84.13  45.00-150.00   82
 30  \w    -68.00 -43.00   0.50    0.54    --  -84.13  61.00-150.00   50
 31  \w    -72.00 -33.00   0.50    0.54    --  -84.13  77.00-120.00   78
 32  \w    -33.00  -8.00   0.50    0.54    --  -84.13  45.00 -90.00   50
 33  \w   -101.00 -61.00   0.50    0.54    --  -84.13  77.00   0.00   80
 34  \w   -101.00 -31.00   0.50    0.54    --  -84.13  77.00  60.00  140
 35  \w    -33.00  -1.00   0.50    0.54    --  -84.13  30.00 120.00   64
 36  \w    -32.00  -4.00   0.50    0.54    --  -84.13  30.00  90.00   56
 37  \w    -31.00  -2.00   0.50    0.54    --  -84.13  30.00  60.00   58
 38  \w    -33.00  -1.00   0.50    0.54    --  -84.13  30.00  30.00   64
 39  \w    -33.00  -1.00   0.50    0.54    --  -84.13  30.00   0.00   64
 40  \w    -33.00  -2.00   0.50    0.54    --  -84.13  30.00 -30.00   62
 41  \w    -20.00  36.00   0.50    0.14    --  -47.24  19.00 -30.00  112
 42  \w    -33.00  -8.00   0.50    0.54    --  -84.13  30.00 -60.00   50
 43  \w    -33.00  -8.00   0.50    0.54    --  -84.13  30.00 -90.00   50
 44  \w    -28.00  -1.00   0.50    0.54    --  -84.13  30.00-120.00   54
 45  \w   -150.00-108.00   0.50    0.54    --  -84.13 -96.00  -8.00   84
 46  \w   -122.00 -73.00   0.50    0.14    --  -47.24-125.00 -60.00   98
 47  \w   -100.00 -75.00   0.50    0.14    --  -47.24-125.00 150.00   50
 48  \w   -113.00 -77.00   0.50    0.14    --  -47.24-125.00 120.00   72
 49  \w    -80.00  -5.00   0.50    0.14    --  -47.24  96.00 100.00  150
 50  \w    -69.00 -41.00   0.50    0.54    --  -84.13  96.00 100.00   56
;
_diffrn_measurement_device 'four-circle diffractometer'
_diffrn_measurement_device_type 'XtaLAB Synergy, Dualflex, HyPix-Arc 100'
_diffrn_measurement_method '\w scans'
_diffrn_orient_matrix_type 'CrysAlisPro convention (1999,Acta A55,543-557)'
_diffrn_orient_matrix_UB_11 0.0477240000
_diffrn_orient_matrix_UB_12 -0.0788218000
_diffrn_orient_matrix_UB_13 -0.0687551000
_diffrn_orient_matrix_UB_21 0.0662983000
_diffrn_orient_matrix_UB_22 0.0844502000
_diffrn_orient_matrix_UB_23 -0.0711010000
_diffrn_orient_matrix_UB_31 0.1344241000
_diffrn_orient_matrix_UB_32 -0.0116924000
_diffrn_orient_matrix_UB_33 0.0367092000
_diffrn_radiation_monochromator mirror
_diffrn_radiation_probe x-ray
_diffrn_radiation_type 'Cu K\a'
_diffrn_radiation_wavelength 1.54184
_diffrn_reflns_av_unetI/netI 0.0396
_diffrn_reflns_Laue_measured_fraction_full 0.995
_diffrn_reflns_Laue_measured_fraction_max 0.988
_diffrn_reflns_limit_h_max 12
_diffrn_reflns_limit_h_min -12
_diffrn_reflns_limit_k_max 16
_diffrn_reflns_limit_k_min -16
_diffrn_reflns_limit_l_max 18
_diffrn_reflns_limit_l_min -18
_diffrn_reflns_number 17232
_diffrn_reflns_point_group_measured_fraction_full 0.995
_diffrn_reflns_point_group_measured_fraction_max 0.988
_diffrn_reflns_theta_full 67.684
_diffrn_reflns_theta_max 74.604
_diffrn_reflns_theta_min 3.026
_diffrn_source 'micro-focus sealed X-ray tube'
_diffrn_source_type 'PhotonJet (Cu) X-ray Source'
_exptl_absorpt_coefficient_mu 4.841
_exptl_absorpt_correction_T_max 1.00000
_exptl_absorpt_correction_T_min 0.87240
_exptl_absorpt_correction_type multi-scan
_exptl_absorpt_process_details
;
CrysAlisPro 1.171.42.90a (Rigaku Oxford Diffraction, 2023)
Empirical absorption correction using spherical harmonics,
implemented in SCALE3 ABSPACK scaling algorithm.
;
_exptl_crystal_colour colourless
_exptl_crystal_colour_primary colourless
_exptl_crystal_density_diffrn 1.263
_exptl_crystal_description block
_exptl_crystal_F_000 780
_exptl_crystal_size_max 0.45
_exptl_crystal_size_mid 0.2
_exptl_crystal_size_min 0.1
_refine_diff_density_max 0.961
_refine_diff_density_min -1.051
_refine_diff_density_rms 0.079
_refine_ls_extinction_method none
_refine_ls_goodness_of_fit_ref 1.048
_refine_ls_hydrogen_treatment constr
_refine_ls_matrix_type full
_refine_ls_number_parameters 419
_refine_ls_number_reflns 17232
_refine_ls_number_restraints 0
_refine_ls_restrained_S_all 1.048
_refine_ls_R_factor_all 0.0482
_refine_ls_R_factor_gt 0.0428
_refine_ls_shift/su_max 0.001
_refine_ls_shift/su_mean 0.000
_refine_ls_structure_factor_coef Fsqd
_refine_ls_weighting_details 'w=1/[\s^2^(Fo^2^)+(0.0806P)^2^+0.1100P] where P=(Fo^2^+2Fc^2^)/3'
_refine_ls_weighting_scheme calc
_refine_ls_wR_factor_gt 0.1124
_refine_ls_wR_factor_ref 0.1160
_reflns_Friedel_coverage 0.000
_reflns_number_gt 15357
_reflns_number_total 17232
_reflns_threshold_expression 'I > 2\s(I)'
_twin_special_details
;
Component 2 rotated by -179.9447\% 
around [-0.00 1.00 0.00] (reciprocal) or [0.02 1.00 -0.07] (direct)
;
_cod_data_source_file d3sc01459b3.cif
_cod_data_source_block syn-23079
_cod_depositor_comments 'Adding full bibliography for 1569513--1569521.cif.'
_cod_database_code 1569516
_shelx_shelxl_version_number 2014/7
_shelx_space_group_comment
;
The symmetry employed for this shelxl refinement is uniquely defined
by the following loop, which should always be used as a source of
symmetry information in preference to the above space-group names.
They are only intended as comments.
;
_shelx_estimated_absorpt_t_max 0.643
_shelx_estimated_absorpt_t_min 0.219
_olex2_refinement_description
;
1. Twinned data refinement
 Scales: 0.5716(7)
 0.4284(7)
2. Fixed Uiso
 At 1.2 times of:
  All C(H) groups, All C(H,H) groups
 At 1.5 times of:
  All C(H,H,H) groups
3.a Secondary CH2 refined with riding coordinates:
 C1(H1A,H1B), C10(H10A,H10B), C11(H11A,H11B)
3.b Aromatic/amide H refined with riding coordinates:
 C2(H2), C5(H5), C6(H6), C7(H7), C8(H8), C28(H28), C29(H29), C30(H30),
 C31(H31), C32(H32), C33(H33), C34(H34), C35(H35), C36(H36), C37(H37), C38(H38),
  C39(H39)
3.c X=CH2 refined with riding coordinates:
 C3(H3A,H3B)
3.d Idealised Me refined as rotating group:
 C13(H13A,H13B,H13C), C14(H14A,H14B,H14C), C15(H15A,H15B,H15C), C17(H17A,H17B,
 H17C), C18(H18A,H18B,H18C), C19(H19A,H19B,H19C), C21(H21A,H21B,H21C), C22(H22A,
 H22B,H22C), C23(H23A,H23B,H23C), C25(H25A,H25B,H25C), C26(H26A,H26B,H26C),
 C27(H27A,H27B,H27C)
;
_olex2_submission_special_instructions 'No special instructions were received'
_oxdiff_exptl_absorpt_empirical_details
;
Empirical correction (ABSPACK) includes:
- Absorption correction using spherical harmonics
- Frame scaling
;
_oxdiff_exptl_absorpt_empirical_full_max 1.304
_oxdiff_exptl_absorpt_empirical_full_min 0.732
_oxdiff_twin_integration_method simultaneous
_oxdiff_twin_items 2

loop_
_space_group_symop_operation_xyz
'x, y, z'
'-x, -y, -z'

loop_
_atom_site_label
_atom_site_type_symbol
_atom_site_fract_x
_atom_site_fract_y
_atom_site_fract_z
_atom_site_U_iso_or_equiv
_atom_site_adp_type
_atom_site_occupancy
_atom_site_site_symmetry_order
_atom_site_calc_flag
_atom_site_refinement_flags_posn
_atom_site_refinement_flags_adp
_atom_site_refinement_flags_occupancy
_atom_site_disorder_assembly
_atom_site_disorder_group
Pd1 Pd 0.42569(2) 0.31985(2) 0.38693(2) 0.02058(9) Uani 1 1 d . . . . .
P1 P 0.60081(8) 0.34421(5) 0.26461(5) 0.01829(16) Uani 1 1 d . . . . .
P2 P 0.76563(8) 0.74330(5) 0.51631(5) 0.01871(16) Uani 1 1 d . . . . .
N1 N 0.7973(3) 0.43821(19) 0.34953(17) 0.0187(5) Uani 1 1 d . . . . .
N2 N 0.8544(3) 0.56626(19) 0.43040(19) 0.0204(5) Uani 1 1 d . . . . .
C1 C 0.9454(3) 0.5918(2) 0.2485(2) 0.0254(7) Uani 1 1 d . . . . .
H1A H 0.8805 0.6096 0.2070 0.031 Uiso 1 1 calc R U . . .
H1B H 0.9844 0.6554 0.2634 0.031 Uiso 1 1 calc R U . . .
C2 C 1.0583(3) 0.5309(3) 0.1996(2) 0.0265(7) Uani 1 1 d . . . . .
H2 H 1.1235 0.5050 0.2342 0.032 Uiso 1 1 calc R U . . .
C3 C 1.0762(4) 0.5098(3) 0.1143(2) 0.0334(8) Uani 1 1 d . . . . .
H3A H 1.0138 0.5339 0.0766 0.040 Uiso 1 1 calc R U . . .
H3B H 1.1516 0.4704 0.0898 0.040 Uiso 1 1 calc R U . . .
C4 C 0.7593(3) 0.4091(2) 0.4430(2) 0.0208(6) Uani 1 1 d . . . . .
C5 C 0.7047(3) 0.3184(2) 0.4879(2) 0.0224(6) Uani 1 1 d . . . . .
H5 H 0.6773 0.2664 0.4548 0.027 Uiso 1 1 calc R U . . .
C6 C 0.6912(3) 0.3064(2) 0.5833(2) 0.0268(7) Uani 1 1 d . . . . .
H6 H 0.6554 0.2447 0.6152 0.032 Uiso 1 1 calc R U . . .
C7 C 0.7288(4) 0.3824(3) 0.6320(2) 0.0269(7) Uani 1 1 d . . . . .
H7 H 0.7201 0.3717 0.6966 0.032 Uiso 1 1 calc R U . . .
C8 C 0.7796(3) 0.4748(3) 0.5875(2) 0.0246(6) Uani 1 1 d . . . . .
H8 H 0.8025 0.5278 0.6212 0.030 Uiso 1 1 calc R U . . .
C9 C 0.7955(3) 0.4871(2) 0.4929(2) 0.0201(6) Uani 1 1 d . . . . .
C10 C 0.7806(3) 0.3717(2) 0.2801(2) 0.0208(6) Uani 1 1 d . . . . .
H10A H 0.8234 0.3067 0.2946 0.025 Uiso 1 1 calc R U . . .
H10B H 0.8324 0.4012 0.2207 0.025 Uiso 1 1 calc R U . . .
C11 C 0.9022(3) 0.6579(2) 0.4610(2) 0.0209(6) Uani 1 1 d . . . . .
H11A H 0.9583 0.6966 0.4076 0.025 Uiso 1 1 calc R U . . .
H11B H 0.9627 0.6392 0.5053 0.025 Uiso 1 1 calc R U . . .
C12 C 0.5650(3) 0.4532(2) 0.1833(2) 0.0220(6) Uani 1 1 d . . . . .
C13 C 0.5761(4) 0.5473(2) 0.2347(2) 0.0273(7) Uani 1 1 d . . . . .
H13A H 0.5233 0.5363 0.2970 0.041 Uiso 1 1 calc R U . . .
H13B H 0.5399 0.6054 0.2025 0.041 Uiso 1 1 calc R U . . .
H13C H 0.6720 0.5602 0.2372 0.041 Uiso 1 1 calc R U . . .
C14 C 0.6600(4) 0.4666(3) 0.0899(2) 0.0288(7) Uani 1 1 d . . . . .
H14A H 0.6466 0.4100 0.0541 0.043 Uiso 1 1 calc R U . . .
H14B H 0.7550 0.4686 0.0985 0.043 Uiso 1 1 calc R U . . .
H14C H 0.6391 0.5298 0.0571 0.043 Uiso 1 1 calc R U . . .
C15 C 0.4167(4) 0.4451(3) 0.1692(2) 0.0279(7) Uani 1 1 d . . . . .
H15A H 0.4077 0.3887 0.1322 0.042 Uiso 1 1 calc R U . . .
H15B H 0.3919 0.5078 0.1374 0.042 Uiso 1 1 calc R U . . .
H15C H 0.3559 0.4336 0.2288 0.042 Uiso 1 1 calc R U . . .
C16 C 0.6392(3) 0.2257(2) 0.2019(2) 0.0240(6) Uani 1 1 d . . . . .
C17 C 0.7723(4) 0.2276(3) 0.1312(2) 0.0292(7) Uani 1 1 d . . . . .
H17A H 0.7706 0.2834 0.0843 0.044 Uiso 1 1 calc R U . . .
H17B H 0.7814 0.1638 0.1023 0.044 Uiso 1 1 calc R U . . .
H17C H 0.8500 0.2369 0.1617 0.044 Uiso 1 1 calc R U . . .
C18 C 0.5181(4) 0.2026(3) 0.1563(2) 0.0305(7) Uani 1 1 d . . . . .
H18A H 0.4331 0.2039 0.2013 0.046 Uiso 1 1 calc R U . . .
H18B H 0.5289 0.1357 0.1331 0.046 Uiso 1 1 calc R U . . .
H18C H 0.5148 0.2534 0.1054 0.046 Uiso 1 1 calc R U . . .
C19 C 0.6466(4) 0.1396(2) 0.2766(2) 0.0289(7) Uani 1 1 d . . . . .
H19A H 0.7235 0.1522 0.3070 0.043 Uiso 1 1 calc R U . . .
H19B H 0.6595 0.0754 0.2485 0.043 Uiso 1 1 calc R U . . .
H19C H 0.5615 0.1365 0.3218 0.043 Uiso 1 1 calc R U . . .
C20 C 0.7214(3) 0.8243(2) 0.4156(2) 0.0224(6) Uani 1 1 d . . . . .
C21 C 0.6018(4) 0.8928(3) 0.4498(2) 0.0281(7) Uani 1 1 d . . . . .
H21A H 0.5289 0.8524 0.4897 0.042 Uiso 1 1 calc R U . . .
H21B H 0.5668 0.9247 0.3973 0.042 Uiso 1 1 calc R U . . .
H21C H 0.6334 0.9449 0.4841 0.042 Uiso 1 1 calc R U . . .
C22 C 0.8376(4) 0.8886(3) 0.3566(3) 0.0319(7) Uani 1 1 d . . . . .
H22A H 0.8604 0.9440 0.3908 0.048 Uiso 1 1 calc R U . . .
H22B H 0.8087 0.9161 0.3003 0.048 Uiso 1 1 calc R U . . .
H22C H 0.9181 0.8467 0.3410 0.048 Uiso 1 1 calc R U . . .
C23 C 0.6703(4) 0.7499(3) 0.3557(2) 0.0264(7) Uani 1 1 d . . . . .
H23A H 0.7479 0.7131 0.3242 0.040 Uiso 1 1 calc R U . . .
H23B H 0.6252 0.7869 0.3103 0.040 Uiso 1 1 calc R U . . .
H23C H 0.6053 0.7021 0.3943 0.040 Uiso 1 1 calc R U . . .
C24 C 0.8743(3) 0.8166(2) 0.5807(2) 0.0250(6) Uani 1 1 d . . . . .
C25 C 0.8937(4) 0.7460(3) 0.6644(2) 0.0307(7) Uani 1 1 d . . . . .
H25A H 0.8044 0.7208 0.6976 0.046 Uiso 1 1 calc R U . . .
H25B H 0.9387 0.7831 0.7049 0.046 Uiso 1 1 calc R U . . .
H25C H 0.9502 0.6890 0.6438 0.046 Uiso 1 1 calc R U . . .
C26 C 0.7956(4) 0.9095(3) 0.6162(3) 0.0311(7) Uani 1 1 d . . . . .
H26A H 0.7897 0.9587 0.5645 0.047 Uiso 1 1 calc R U . . .
H26B H 0.8438 0.9401 0.6591 0.047 Uiso 1 1 calc R U . . .
H26C H 0.7034 0.8887 0.6476 0.047 Uiso 1 1 calc R U . . .
C27 C 1.0155(4) 0.8515(3) 0.5268(3) 0.0309(7) Uani 1 1 d . . . . .
H27A H 1.0642 0.7937 0.5003 0.046 Uiso 1 1 calc R U . . .
H27B H 1.0681 0.8805 0.5681 0.046 Uiso 1 1 calc R U . . .
H27C H 1.0043 0.9025 0.4776 0.046 Uiso 1 1 calc R U . . .
B1 B 0.8647(4) 0.5347(3) 0.3398(2) 0.0209(7) Uani 1 1 d . . . . .
C28 C 0.1473(5) 1.0802(4) 0.9455(3) 0.0481(10) Uani 1 1 d . . . . .
H28 H 0.1380 1.0320 0.9034 0.058 Uiso 1 1 calc R U . . .
C29 C 0.1845(6) 1.0501(3) 1.0284(3) 0.0507(11) Uani 1 1 d . . . . .
H29 H 0.2025 0.9812 1.0430 0.061 Uiso 1 1 calc R U . . .
C30 C 0.1956(5) 1.1210(4) 1.0905(3) 0.0461(10) Uani 1 1 d . . . . .
H30 H 0.2201 1.1002 1.1477 0.055 Uiso 1 1 calc R U . . .
C31 C 0.1713(5) 1.2204(3) 1.0695(3) 0.0448(10) Uani 1 1 d . . . . .
H31 H 0.1782 1.2685 1.1122 0.054 Uiso 1 1 calc R U . . .
C32 C 0.1367(6) 1.2509(4) 0.9856(3) 0.0515(11) Uani 1 1 d . . . . .
H32 H 0.1218 1.3202 0.9703 0.062 Uiso 1 1 calc R U . . .
C33 C 0.1238(5) 1.1810(4) 0.9244(3) 0.0496(11) Uani 1 1 d . . . . .
H33 H 0.0987 1.2021 0.8674 0.060 Uiso 1 1 calc R U . . .
C34 C 0.5146(4) 1.1094(4) 0.8399(3) 0.0431(9) Uani 1 1 d . . . . .
H34 H 0.4298 1.0759 0.8420 0.052 Uiso 1 1 calc R U . . .
C35 C 0.5233(5) 1.1830(4) 0.8984(3) 0.0506(11) Uani 1 1 d . . . . .
H35 H 0.4449 1.2001 0.9407 0.061 Uiso 1 1 calc R U . . .
C36 C 0.6457(6) 1.2316(4) 0.8953(3) 0.0518(12) Uani 1 1 d . . . . .
H36 H 0.6519 1.2834 0.9346 0.062 Uiso 1 1 calc R U . . .
C37 C 0.7603(5) 1.2048(4) 0.8346(4) 0.0530(12) Uani 1 1 d . . . . .
H37 H 0.8457 1.2372 0.8333 0.064 Uiso 1 1 calc R U . . .
C38 C 0.7500(5) 1.1305(3) 0.7757(3) 0.0481(11) Uani 1 1 d . . . . .
H38 H 0.8281 1.1122 0.7337 0.058 Uiso 1 1 calc R U . . .
C39 C 0.6269(5) 1.0839(3) 0.7786(3) 0.0428(9) Uani 1 1 d . . . . .
H39 H 0.6191 1.0337 0.7380 0.051 Uiso 1 1 calc R U . . .

loop_
_atom_site_aniso_label
_atom_site_aniso_U_11
_atom_site_aniso_U_22
_atom_site_aniso_U_33
_atom_site_aniso_U_23
_atom_site_aniso_U_13
_atom_site_aniso_U_12
Pd1 0.01962(12) 0.02195(12) 0.01872(12) -0.00066(8) -0.00019(8) -0.00100(8)
P1 0.0178(4) 0.0202(3) 0.0165(3) -0.0016(3) -0.0024(3) -0.0002(3)
P2 0.0172(3) 0.0179(3) 0.0201(4) -0.0019(3) -0.0007(3) 0.0001(3)
N1 0.0189(12) 0.0196(12) 0.0182(12) -0.0027(9) -0.0042(10) 0.0007(9)
N2 0.0182(12) 0.0190(12) 0.0240(13) -0.0043(10) -0.0026(10) 0.0000(9)
C1 0.0255(16) 0.0250(15) 0.0238(16) -0.0024(12) 0.0009(13) -0.0050(12)
C2 0.0203(15) 0.0341(17) 0.0234(16) 0.0009(13) -0.0015(12) 0.0002(13)
C3 0.0254(17) 0.048(2) 0.0257(17) -0.0082(15) 0.0011(14) 0.0025(15)
C4 0.0196(14) 0.0235(15) 0.0192(15) -0.0020(11) -0.0030(12) 0.0013(12)
C5 0.0193(14) 0.0216(14) 0.0252(15) -0.0008(12) -0.0016(12) -0.0001(12)
C6 0.0238(16) 0.0244(15) 0.0295(17) 0.0060(13) -0.0013(13) 0.0010(12)
C7 0.0272(17) 0.0340(17) 0.0176(15) 0.0032(12) -0.0020(12) 0.0071(14)
C8 0.0243(16) 0.0280(15) 0.0218(15) -0.0030(12) -0.0045(13) 0.0052(13)
C9 0.0198(15) 0.0194(13) 0.0209(15) -0.0018(11) -0.0035(12) 0.0032(11)
C10 0.0202(15) 0.0221(14) 0.0213(15) -0.0059(11) -0.0050(12) -0.0003(11)
C11 0.0202(14) 0.0190(13) 0.0239(15) -0.0051(11) -0.0041(12) -0.0001(11)
C12 0.0208(15) 0.0253(15) 0.0195(14) 0.0006(11) -0.0041(12) 0.0003(12)
C13 0.0287(17) 0.0246(15) 0.0293(17) -0.0019(12) -0.0075(13) 0.0048(13)
C14 0.0292(17) 0.0331(17) 0.0218(16) 0.0042(13) -0.0018(13) -0.0010(14)
C15 0.0234(16) 0.0317(17) 0.0292(17) 0.0020(13) -0.0082(13) 0.0001(13)
C16 0.0267(16) 0.0231(14) 0.0226(15) -0.0060(12) -0.0041(13) -0.0017(12)
C17 0.0284(17) 0.0290(16) 0.0295(17) -0.0117(13) 0.0003(14) 0.0025(13)
C18 0.0341(19) 0.0308(17) 0.0279(17) -0.0074(13) -0.0071(14) -0.0033(14)
C19 0.0366(19) 0.0221(15) 0.0294(17) -0.0042(12) -0.0085(14) 0.0008(13)
C20 0.0238(15) 0.0200(13) 0.0218(14) -0.0002(11) -0.0007(12) 0.0041(11)
C21 0.0295(17) 0.0247(15) 0.0292(17) -0.0013(13) -0.0038(14) 0.0060(13)
C22 0.0288(18) 0.0286(16) 0.0338(19) 0.0049(14) 0.0026(14) -0.0020(14)
C23 0.0268(16) 0.0271(15) 0.0254(16) -0.0011(12) -0.0058(13) 0.0020(13)
C24 0.0209(15) 0.0248(15) 0.0299(16) -0.0081(12) -0.0038(13) -0.0007(12)
C25 0.0325(18) 0.0347(18) 0.0276(17) -0.0073(14) -0.0103(14) 0.0016(14)
C26 0.0288(18) 0.0278(16) 0.0371(19) -0.0133(14) -0.0026(15) 0.0007(13)
C27 0.0204(16) 0.0311(17) 0.041(2) -0.0108(14) -0.0032(14) -0.0040(13)
B1 0.0201(16) 0.0220(16) 0.0201(16) -0.0017(12) -0.0026(13) 0.0031(13)
C28 0.053(3) 0.047(2) 0.045(2) -0.0022(19) -0.010(2) -0.007(2)
C29 0.061(3) 0.037(2) 0.054(3) 0.0061(19) -0.014(2) -0.001(2)
C30 0.046(2) 0.051(2) 0.041(2) 0.0097(18) -0.0138(19) -0.0029(19)
C31 0.044(2) 0.046(2) 0.044(2) 0.0003(18) -0.0084(19) -0.0025(19)
C32 0.063(3) 0.040(2) 0.052(3) 0.0048(19) -0.016(2) 0.010(2)
C33 0.054(3) 0.055(3) 0.042(2) 0.0065(19) -0.018(2) 0.003(2)
C34 0.033(2) 0.053(2) 0.044(2) -0.0092(18) -0.0074(17) 0.0034(18)
C35 0.047(3) 0.065(3) 0.039(2) -0.015(2) -0.0019(19) 0.009(2)
C36 0.075(3) 0.047(2) 0.035(2) -0.0049(18) -0.014(2) -0.008(2)
C37 0.051(3) 0.050(3) 0.056(3) 0.022(2) -0.017(2) -0.018(2)
C38 0.041(2) 0.044(2) 0.051(3) 0.0091(19) 0.006(2) 0.0075(18)
C39 0.050(2) 0.0346(19) 0.042(2) -0.0064(16) -0.0029(19) 0.0065(17)

loop_
_atom_type_symbol
_atom_type_description
_atom_type_scat_dispersion_real
_atom_type_scat_dispersion_imag
_atom_type_scat_source
C C 0.0181 0.0091 'International Tables Vol C Tables 4.2.6.8 and 6.1.1.4'
H H 0.0000 0.0000 'International Tables Vol C Tables 4.2.6.8 and 6.1.1.4'
B B 0.0090 0.0039 'International Tables Vol C Tables 4.2.6.8 and 6.1.1.4'
N N 0.0311 0.0180 'International Tables Vol C Tables 4.2.6.8 and 6.1.1.4'
P P 0.2955 0.4335 'International Tables Vol C Tables 4.2.6.8 and 6.1.1.4'
Pd Pd 0.1215 3.9337 'International Tables Vol C Tables 4.2.6.8 and 6.1.1.4'

loop_
_geom_angle_atom_site_label_1
_geom_angle_atom_site_label_2
_geom_angle_atom_site_label_3
_geom_angle
_geom_angle_site_symmetry_1
_geom_angle_site_symmetry_3
_geom_angle_publ_flag
P1 Pd1 P2 162.32(3) . 2_666 ?
C10 P1 Pd1 121.47(10) . . ?
C10 P1 C12 103.12(14) . . ?
C10 P1 C16 97.34(14) . . ?
C12 P1 Pd1 110.97(10) . . ?
C12 P1 C16 110.69(14) . . ?
C16 P1 Pd1 112.20(11) . . ?
C11 P2 Pd1 121.54(10) . 2_666 ?
C11 P2 C20 103.39(14) . . ?
C11 P2 C24 98.12(14) . . ?
C20 P2 Pd1 111.64(11) . 2_666 ?
C24 P2 Pd1 110.33(11) . 2_666 ?
C24 P2 C20 110.87(15) . . ?
C4 N1 C10 122.0(3) . . ?
C4 N1 B1 108.1(3) . . ?
B1 N1 C10 129.5(3) . . ?
C9 N2 C11 121.4(3) . . ?
C9 N2 B1 108.2(2) . . ?
B1 N2 C11 130.2(3) . . ?
H1A C1 H1B 107.7 . . ?
C2 C1 H1A 108.9 . . ?
C2 C1 H1B 108.9 . . ?
C2 C1 B1 113.2(3) . . ?
B1 C1 H1A 108.9 . . ?
B1 C1 H1B 108.9 . . ?
C1 C2 H2 116.7 . . ?
C3 C2 C1 126.7(3) . . ?
C3 C2 H2 116.7 . . ?
C2 C3 H3A 120.0 . . ?
C2 C3 H3B 120.0 . . ?
H3A C3 H3B 120.0 . . ?
N1 C4 C9 108.6(3) . . ?
C5 C4 N1 130.5(3) . . ?
C5 C4 C9 120.7(3) . . ?
C4 C5 H5 121.1 . . ?
C4 C5 C6 117.9(3) . . ?
C6 C5 H5 121.1 . . ?
C5 C6 H6 119.3 . . ?
C7 C6 C5 121.4(3) . . ?
C7 C6 H6 119.3 . . ?
C6 C7 H7 119.5 . . ?
C6 C7 C8 121.0(3) . . ?
C8 C7 H7 119.5 . . ?
C7 C8 H8 120.9 . . ?
C9 C8 C7 118.2(3) . . ?
C9 C8 H8 120.9 . . ?
N2 C9 C4 108.3(3) . . ?
C8 C9 N2 130.7(3) . . ?
C8 C9 C4 120.8(3) . . ?
P1 C10 H10A 107.9 . . ?
P1 C10 H10B 107.9 . . ?
N1 C10 P1 117.4(2) . . ?
N1 C10 H10A 107.9 . . ?
N1 C10 H10B 107.9 . . ?
H10A C10 H10B 107.2 . . ?
P2 C11 H11A 108.3 . . ?
P2 C11 H11B 108.3 . . ?
N2 C11 P2 116.0(2) . . ?
N2 C11 H11A 108.3 . . ?
N2 C11 H11B 108.3 . . ?
H11A C11 H11B 107.4 . . ?
C13 C12 P1 104.8(2) . . ?
C13 C12 C15 107.3(3) . . ?
C14 C12 P1 116.9(2) . . ?
C14 C12 C13 109.0(3) . . ?
C14 C12 C15 109.2(3) . . ?
C15 C12 P1 109.2(2) . . ?
C12 C13 H13A 109.5 . . ?
C12 C13 H13B 109.5 . . ?
C12 C13 H13C 109.5 . . ?
H13A C13 H13B 109.5 . . ?
H13A C13 H13C 109.5 . . ?
H13B C13 H13C 109.5 . . ?
C12 C14 H14A 109.5 . . ?
C12 C14 H14B 109.5 . . ?
C12 C14 H14C 109.5 . . ?
H14A C14 H14B 109.5 . . ?
H14A C14 H14C 109.5 . . ?
H14B C14 H14C 109.5 . . ?
C12 C15 H15A 109.5 . . ?
C12 C15 H15B 109.5 . . ?
C12 C15 H15C 109.5 . . ?
H15A C15 H15B 109.5 . . ?
H15A C15 H15C 109.5 . . ?
H15B C15 H15C 109.5 . . ?
C17 C16 P1 116.1(2) . . ?
C17 C16 C19 108.4(3) . . ?
C18 C16 P1 108.6(2) . . ?
C18 C16 C17 109.9(3) . . ?
C18 C16 C19 107.5(3) . . ?
C19 C16 P1 105.9(2) . . ?
C16 C17 H17A 109.5 . . ?
C16 C17 H17B 109.5 . . ?
C16 C17 H17C 109.5 . . ?
H17A C17 H17B 109.5 . . ?
H17A C17 H17C 109.5 . . ?
H17B C17 H17C 109.5 . . ?
C16 C18 H18A 109.5 . . ?
C16 C18 H18B 109.5 . . ?
C16 C18 H18C 109.5 . . ?
H18A C18 H18B 109.5 . . ?
H18A C18 H18C 109.5 . . ?
H18B C18 H18C 109.5 . . ?
C16 C19 H19A 109.5 . . ?
C16 C19 H19B 109.5 . . ?
C16 C19 H19C 109.5 . . ?
H19A C19 H19B 109.5 . . ?
H19A C19 H19C 109.5 . . ?
H19B C19 H19C 109.5 . . ?
C21 C20 P2 109.3(2) . . ?
C22 C20 P2 116.7(2) . . ?
C22 C20 C21 109.3(3) . . ?
C23 C20 P2 105.0(2) . . ?
C23 C20 C21 107.5(3) . . ?
C23 C20 C22 108.7(3) . . ?
C20 C21 H21A 109.5 . . ?
C20 C21 H21B 109.5 . . ?
C20 C21 H21C 109.5 . . ?
H21A C21 H21B 109.5 . . ?
H21A C21 H21C 109.5 . . ?
H21B C21 H21C 109.5 . . ?
C20 C22 H22A 109.5 . . ?
C20 C22 H22B 109.5 . . ?
C20 C22 H22C 109.5 . . ?
H22A C22 H22B 109.5 . . ?
H22A C22 H22C 109.5 . . ?
H22B C22 H22C 109.5 . . ?
C20 C23 H23A 109.5 . . ?
C20 C23 H23B 109.5 . . ?
C20 C23 H23C 109.5 . . ?
H23A C23 H23B 109.5 . . ?
H23A C23 H23C 109.5 . . ?
H23B C23 H23C 109.5 . . ?
C25 C24 P2 105.9(2) . . ?
C25 C24 C26 107.9(3) . . ?
C26 C24 P2 109.5(2) . . ?
C27 C24 P2 115.8(2) . . ?
C27 C24 C25 108.9(3) . . ?
C27 C24 C26 108.7(3) . . ?
C24 C25 H25A 109.5 . . ?
C24 C25 H25B 109.5 . . ?
C24 C25 H25C 109.5 . . ?
H25A C25 H25B 109.5 . . ?
H25A C25 H25C 109.5 . . ?
H25B C25 H25C 109.5 . . ?
C24 C26 H26A 109.5 . . ?
C24 C26 H26B 109.5 . . ?
C24 C26 H26C 109.5 . . ?
H26A C26 H26B 109.5 . . ?
H26A C26 H26C 109.5 . . ?
H26B C26 H26C 109.5 . . ?
C24 C27 H27A 109.5 . . ?
C24 C27 H27B 109.5 . . ?
C24 C27 H27C 109.5 . . ?
H27A C27 H27B 109.5 . . ?
H27A C27 H27C 109.5 . . ?
H27B C27 H27C 109.5 . . ?
N1 B1 C1 127.2(3) . . ?
N2 B1 N1 106.4(3) . . ?
N2 B1 C1 126.2(3) . . ?
C29 C28 H28 120.2 . . ?
C29 C28 C33 119.6(5) . . ?
C33 C28 H28 120.2 . . ?
C28 C29 H29 120.1 . . ?
C28 C29 C30 119.8(4) . . ?
C30 C29 H29 120.1 . . ?
C29 C30 H30 119.8 . . ?
C31 C30 C29 120.4(4) . . ?
C31 C30 H30 119.8 . . ?
C30 C31 H31 120.1 . . ?
C30 C31 C32 119.8(5) . . ?
C32 C31 H31 120.1 . . ?
C31 C32 H32 119.9 . . ?
C33 C32 C31 120.2(4) . . ?
C33 C32 H32 119.9 . . ?
C28 C33 H33 119.9 . . ?
C32 C33 C28 120.2(4) . . ?
C32 C33 H33 119.9 . . ?
C35 C34 H34 119.6 . . ?
C39 C34 H34 119.6 . . ?
C39 C34 C35 120.7(4) . . ?
C34 C35 H35 120.1 . . ?
C36 C35 C34 119.7(4) . . ?
C36 C35 H35 120.1 . . ?
C35 C36 H36 120.1 . . ?
C35 C36 C37 119.8(4) . . ?
C37 C36 H36 120.1 . . ?
C36 C37 H37 120.1 . . ?
C36 C37 C38 119.8(5) . . ?
C38 C37 H37 120.1 . . ?
C37 C38 H38 120.2 . . ?
C39 C38 C37 119.6(4) . . ?
C39 C38 H38 120.2 . . ?
C34 C39 H39 119.9 . . ?
C38 C39 C34 120.3(4) . . ?
C38 C39 H39 119.9 . . ?

loop_
_geom_bond_atom_site_label_1
_geom_bond_atom_site_label_2
_geom_bond_distance
_geom_bond_site_symmetry_2
_geom_bond_publ_flag
Pd1 P1 2.2825(8) . ?
Pd1 P2 2.2839(8) 2_666 ?
P1 C10 1.887(3) . ?
P1 C12 1.890(3) . ?
P1 C16 1.902(3) . ?
P2 Pd1 2.2838(8) 2_666 ?
P2 C11 1.888(3) . ?
P2 C20 1.896(3) . ?
P2 C24 1.893(3) . ?
N1 C4 1.398(4) . ?
N1 C10 1.448(4) . ?
N1 B1 1.435(4) . ?
N2 C9 1.401(4) . ?
N2 C11 1.447(4) . ?
N2 B1 1.432(4) . ?
C1 H1A 0.9900 . ?
C1 H1B 0.9900 . ?
C1 C2 1.500(5) . ?
C1 B1 1.584(5) . ?
C2 H2 0.9500 . ?
C2 C3 1.304(5) . ?
C3 H3A 0.9500 . ?
C3 H3B 0.9500 . ?
C4 C5 1.391(4) . ?
C4 C9 1.410(4) . ?
C5 H5 0.9500 . ?
C5 C6 1.400(5) . ?
C6 H6 0.9500 . ?
C6 C7 1.382(5) . ?
C7 H7 0.9500 . ?
C7 C8 1.398(5) . ?
C8 H8 0.9500 . ?
C8 C9 1.386(5) . ?
C10 H10A 0.9900 . ?
C10 H10B 0.9900 . ?
C11 H11A 0.9900 . ?
C11 H11B 0.9900 . ?
C12 C13 1.535(4) . ?
C12 C14 1.531(4) . ?
C12 C15 1.536(4) . ?
C13 H13A 0.9800 . ?
C13 H13B 0.9800 . ?
C13 H13C 0.9800 . ?
C14 H14A 0.9800 . ?
C14 H14B 0.9800 . ?
C14 H14C 0.9800 . ?
C15 H15A 0.9800 . ?
C15 H15B 0.9800 . ?
C15 H15C 0.9800 . ?
C16 C17 1.534(5) . ?
C16 C18 1.533(5) . ?
C16 C19 1.544(5) . ?
C17 H17A 0.9800 . ?
C17 H17B 0.9800 . ?
C17 H17C 0.9800 . ?
C18 H18A 0.9800 . ?
C18 H18B 0.9800 . ?
C18 H18C 0.9800 . ?
C19 H19A 0.9800 . ?
C19 H19B 0.9800 . ?
C19 H19C 0.9800 . ?
C20 C21 1.537(4) . ?
C20 C22 1.533(5) . ?
C20 C23 1.533(5) . ?
C21 H21A 0.9800 . ?
C21 H21B 0.9800 . ?
C21 H21C 0.9800 . ?
C22 H22A 0.9800 . ?
C22 H22B 0.9800 . ?
C22 H22C 0.9800 . ?
C23 H23A 0.9800 . ?
C23 H23B 0.9800 . ?
C23 H23C 0.9800 . ?
C24 C25 1.541(5) . ?
C24 C26 1.542(4) . ?
C24 C27 1.539(5) . ?
C25 H25A 0.9800 . ?
C25 H25B 0.9800 . ?
C25 H25C 0.9800 . ?
C26 H26A 0.9800 . ?
C26 H26B 0.9800 . ?
C26 H26C 0.9800 . ?
C27 H27A 0.9800 . ?
C27 H27B 0.9800 . ?
C27 H27C 0.9800 . ?
C28 H28 0.9500 . ?
C28 C29 1.383(7) . ?
C28 C33 1.383(7) . ?
C29 H29 0.9500 . ?
C29 C30 1.392(7) . ?
C30 H30 0.9500 . ?
C30 C31 1.367(6) . ?
C31 H31 0.9500 . ?
C31 C32 1.387(7) . ?
C32 H32 0.9500 . ?
C32 C33 1.377(7) . ?
C33 H33 0.9500 . ?
C34 H34 0.9500 . ?
C34 C35 1.377(7) . ?
C34 C39 1.369(6) . ?
C35 H35 0.9500 . ?
C35 C36 1.372(7) . ?
C36 H36 0.9500 . ?
C36 C37 1.386(8) . ?
C37 H37 0.9500 . ?
C37 C38 1.392(8) . ?
C38 H38 0.9500 . ?
C38 C39 1.367(7) . ?
C39 H39 0.9500 . ?

loop_
_geom_torsion_atom_site_label_1
_geom_torsion_atom_site_label_2
_geom_torsion_atom_site_label_3
_geom_torsion_atom_site_label_4
_geom_torsion
_geom_torsion_site_symmetry_1
_geom_torsion_site_symmetry_2
_geom_torsion_site_symmetry_3
_geom_torsion_site_symmetry_4
_geom_torsion_publ_flag
Pd1 P1 C10 N1 -39.5(3) . . . . ?
Pd1 P1 C12 C13 70.2(2) . . . . ?
Pd1 P1 C12 C14 -169.1(2) . . . . ?
Pd1 P1 C12 C15 -44.5(2) . . . . ?
Pd1 P2 C11 N2 39.4(3) 2_666 . . . ?
Pd1 P2 C20 C21 43.2(2) 2_666 . . . ?
Pd1 P2 C20 C22 167.7(2) 2_666 . . . ?
Pd1 P2 C20 C23 -71.9(2) 2_666 . . . ?
Pd1 P2 C24 C25 51.5(2) 2_666 . . . ?
Pd1 P2 C24 C26 -64.5(3) 2_666 . . . ?
Pd1 P2 C24 C27 172.2(2) 2_666 . . . ?
N1 C4 C5 C6 172.6(3) . . . . ?
N1 C4 C9 N2 1.0(3) . . . . ?
N1 C4 C9 C8 -174.7(3) . . . . ?
C2 C1 B1 N1 -56.0(5) . . . . ?
C2 C1 B1 N2 118.5(4) . . . . ?
C4 N1 C10 P1 70.4(3) . . . . ?
C4 N1 B1 N2 -5.2(3) . . . . ?
C4 N1 B1 C1 170.2(3) . . . . ?
C4 C5 C6 C7 1.0(5) . . . . ?
C5 C4 C9 N2 176.7(3) . . . . ?
C5 C4 C9 C8 1.1(5) . . . . ?
C5 C6 C7 C8 1.1(5) . . . . ?
C6 C7 C8 C9 -2.1(5) . . . . ?
C7 C8 C9 N2 -173.5(3) . . . . ?
C7 C8 C9 C4 1.1(5) . . . . ?
C9 N2 C11 P2 -70.8(3) . . . . ?
C9 N2 B1 N1 5.8(3) . . . . ?
C9 N2 B1 C1 -169.7(3) . . . . ?
C9 C4 C5 C6 -2.1(5) . . . . ?
C10 P1 C12 C13 -61.4(2) . . . . ?
C10 P1 C12 C14 59.4(3) . . . . ?
C10 P1 C12 C15 -176.1(2) . . . . ?
C10 N1 C4 C5 1.3(5) . . . . ?
C10 N1 C4 C9 176.5(3) . . . . ?
C10 N1 B1 N2 -178.4(3) . . . . ?
C10 N1 B1 C1 -3.0(5) . . . . ?
C11 P2 C20 C21 175.5(2) . . . . ?
C11 P2 C20 C22 -60.0(3) . . . . ?
C11 P2 C20 C23 60.3(2) . . . . ?
C11 P2 C24 C25 -76.5(2) . . . . ?
C11 P2 C24 C26 167.4(2) . . . . ?
C11 P2 C24 C27 44.2(3) . . . . ?
C11 N2 C9 C4 179.9(3) . . . . ?
C11 N2 C9 C8 -5.0(5) . . . . ?
C11 N2 B1 N1 -178.9(3) . . . . ?
C11 N2 B1 C1 5.7(5) . . . . ?
C12 P1 C10 N1 85.5(3) . . . . ?
C16 P1 C10 N1 -161.2(2) . . . . ?
C16 P1 C12 C13 -164.6(2) . . . . ?
C16 P1 C12 C14 -43.8(3) . . . . ?
C16 P1 C12 C15 80.7(3) . . . . ?
C20 P2 C11 N2 -86.8(2) . . . . ?
C20 P2 C24 C25 175.7(2) . . . . ?
C20 P2 C24 C26 59.7(3) . . . . ?
C20 P2 C24 C27 -63.6(3) . . . . ?
C24 P2 C11 N2 159.4(2) . . . . ?
C24 P2 C20 C21 -80.3(3) . . . . ?
C24 P2 C20 C22 44.3(3) . . . . ?
C24 P2 C20 C23 164.6(2) . . . . ?
B1 N1 C4 C5 -172.5(3) . . . . ?
B1 N1 C4 C9 2.7(3) . . . . ?
B1 N1 C10 P1 -117.2(3) . . . . ?
B1 N2 C9 C4 -4.2(4) . . . . ?
B1 N2 C9 C8 170.8(3) . . . . ?
B1 N2 C11 P2 114.4(3) . . . . ?
B1 C1 C2 C3 126.0(4) . . . . ?
C28 C29 C30 C31 -0.7(8) . . . . ?
C29 C28 C33 C32 -0.3(8) . . . . ?
C29 C30 C31 C32 -0.5(8) . . . . ?
C30 C31 C32 C33 1.4(8) . . . . ?
C31 C32 C33 C28 -0.9(8) . . . . ?
C33 C28 C29 C30 1.2(8) . . . . ?
C34 C35 C36 C37 -1.3(8) . . . . ?
C35 C34 C39 C38 1.0(7) . . . . ?
C35 C36 C37 C38 1.5(7) . . . . ?
C36 C37 C38 C39 -0.4(7) . . . . ?
C37 C38 C39 C34 -0.8(7) . . . . ?
C39 C34 C35 C36 0.1(8) . . . . ?

loop_
_twin_individual_id
_twin_individual_mass_fraction_refined
_oxdiff_twin_reflns_isolated
_oxdiff_twin_reflns_overlapped
_twin_individual_twin_lattice_type
_twin_individual_twin_matrix_11
_twin_individual_twin_matrix_12
_twin_individual_twin_matrix_13
_twin_individual_twin_matrix_21
_twin_individual_twin_matrix_22
_twin_individual_twin_matrix_23
_twin_individual_twin_matrix_31
_twin_individual_twin_matrix_32
_twin_individual_twin_matrix_33
1 0.5716(7) 16430 6523 ref 1.0000 0.0000 0.0000 0.0000 1.0000 0.0000 0.0000 0.0000 1.0000
2 0.4284(7) 16321 6523 nmt -0.9999 0.0002 -0.0008 0.0348 1.0008 -0.1452 0.0016 0.0061 -1.0005
